data_4034087
loop_
_publ_author_name
'Lee, Woohyeong'
'Shin, Changhoon'
'Park, Soo Eun'
'Joo, Jung Min'

_publ_section_title
;
 Regio- and Stereoselective Synthesis of Thiazole-Containing
 Triarylethylenes by Hydroarylation of Alkynes.
;
_journal_issue 20
_journal_name_full 'The Journal of organic chemistry'
_journal_page_first 12913
_journal_page_last 12924
_journal_paper_doi 10.1021/acs.joc.9b01619
_journal_volume 84
_journal_year 2019
_chemical_formula_sum 'C17 H13 N S'
_chemical_formula_weight 263.34
_space_group_crystal_system trigonal
_space_group_IT_number 144
_space_group_name_Hall 'P 31'
_space_group_name_H-M_alt 'P 31'
_atom_sites_solution_hydrogens geom
_audit_creation_method SHELXL-2014/7
_cell_angle_alpha 90
_cell_angle_beta 90
_cell_angle_gamma 120
_cell_formula_units_Z 3
_cell_length_a 9.7128(17)
_cell_length_b 9.7128(17)
_cell_length_c 12.1114(18)
_cell_measurement_reflns_used 8356
_cell_measurement_temperature 173(2)
_cell_measurement_theta_max 28.34
_cell_measurement_theta_min 2.42
_cell_volume 989.5(3)
_computing_cell_refinement 'Bruker APEX2'
_computing_data_collection 'Bruker APEX2'
_computing_data_reduction 'Bruker APEX2'
_computing_molecular_graphics 'Bruker SHELXTL'
_computing_publication_material 'Bruker SHELXTL'
_computing_structure_refinement 'SHELXL-2014/7 (Sheldrick, 2014)'
_computing_structure_solution 'SHELXS-97 (Sheldrick, 2008)'
_diffrn_ambient_temperature 173(2)
_diffrn_measured_fraction_theta_full 1.000
_diffrn_measured_fraction_theta_max 0.992
_diffrn_measurement_device_type 'Bruker Breeze CCD'
_diffrn_measurement_method '\f and \w scans'
_diffrn_radiation_type MoK\a
_diffrn_radiation_wavelength 0.71073
_diffrn_reflns_av_R_equivalents 0.0256
_diffrn_reflns_av_unetI/netI 0.0216
_diffrn_reflns_Laue_measured_fraction_full 1.000
_diffrn_reflns_Laue_measured_fraction_max 0.992
_diffrn_reflns_limit_h_max 12
_diffrn_reflns_limit_h_min -11
_diffrn_reflns_limit_k_max 12
_diffrn_reflns_limit_k_min -13
_diffrn_reflns_limit_l_max 16
_diffrn_reflns_limit_l_min -16
_diffrn_reflns_number 12439
_diffrn_reflns_point_group_measured_fraction_full 1.000
_diffrn_reflns_point_group_measured_fraction_max 0.992
_diffrn_reflns_theta_full 25.242
_diffrn_reflns_theta_max 28.490
_diffrn_reflns_theta_min 2.421
_exptl_absorpt_coefficient_mu 0.229
_exptl_absorpt_correction_T_max 0.960
_exptl_absorpt_correction_T_min 0.951
_exptl_absorpt_correction_type multi-scan
_exptl_absorpt_process_details SADABS
_exptl_crystal_colour colorless
_exptl_crystal_density_diffrn 1.326
_exptl_crystal_description block
_exptl_crystal_F_000 414
_exptl_crystal_size_max 0.220
_exptl_crystal_size_mid 0.210
_exptl_crystal_size_min 0.180
_refine_diff_density_max 0.188
_refine_diff_density_min -0.119
_refine_diff_density_rms 0.032
_refine_ls_abs_structure_details
; 
 Refined as an inversion twin. 
;
_refine_ls_abs_structure_Flack 0.03(7)
_refine_ls_extinction_method none
_refine_ls_goodness_of_fit_ref 1.050
_refine_ls_hydrogen_treatment constr
_refine_ls_matrix_type full
_refine_ls_number_parameters 173
_refine_ls_number_reflns 3233
_refine_ls_number_restraints 1
_refine_ls_restrained_S_all 1.050
_refine_ls_R_factor_all 0.0316
_refine_ls_R_factor_gt 0.0291
_refine_ls_shift/su_max 0.000
_refine_ls_shift/su_mean 0.000
_refine_ls_structure_factor_coef Fsqd
_refine_ls_weighting_details 'w=1/[\s^2^(Fo^2^)+(0.0364P)^2^+0.1476P] where P=(Fo^2^+2Fc^2^)/3'
_refine_ls_weighting_scheme calc
_refine_ls_wR_factor_gt 0.0708
_refine_ls_wR_factor_ref 0.0727
_reflns_Friedel_coverage 1.000
_reflns_Friedel_fraction_full 1.000
_reflns_Friedel_fraction_max 0.992
_reflns_number_gt 3076
_reflns_number_total 3233
_reflns_threshold_expression 'I > 2\s(I)'
_cod_data_source_file jo9b01619_si_002.cif
_cod_data_source_block ss
_cod_original_cell_volume 989.5(4)
_cod_database_code 4034087
_shelx_shelxl_version_number 2014/7
_shelx_space_group_comment
; 
The symmetry employed for this shelxl refinement is uniquely defined 
by the following loop, which should always be used as a source of 
symmetry information in preference to the above space-group names. 
They are only intended as comments. 
;
_shelx_estimated_absorpt_t_min 0.951
_shelx_estimated_absorpt_t_max 0.960

loop_
_space_group_symop_operation_xyz
'x, y, z'
'-y, x-y, z+1/3'
'-x+y, -x, z+2/3'

loop_
_atom_site_label
_atom_site_type_symbol
_atom_site_fract_x
_atom_site_fract_y
_atom_site_fract_z
_atom_site_U_iso_or_equiv
_atom_site_adp_type
_atom_site_occupancy
_atom_site_site_symmetry_order
_atom_site_calc_flag
_atom_site_refinement_flags_posn
_atom_site_refinement_flags_adp
S1 S -0.15732(6) -0.22141(6) 0.14000(4) 0.03598(14) Uani 1 1 d . .
N1 N -0.3492(2) -0.1372(2) 0.06177(16) 0.0414(4) Uani 1 1 d . .
C1 C 0.4613(3) 0.1048(3) 0.18913(19) 0.0375(5) Uani 1 1 d . .
H1A H 0.4229 0.0012 0.1598 0.045 Uiso 1 1 calc R U
C2 C 0.6172(3) 0.1916(3) 0.2245(2) 0.0460(6) Uani 1 1 d . .
H2A H 0.6851 0.1479 0.2181 0.055 Uiso 1 1 calc R U
C3 C 0.6749(3) 0.3410(3) 0.2691(2) 0.0436(5) Uani 1 1 d . .
H3A H 0.7819 0.4002 0.2937 0.052 Uiso 1 1 calc R U
C4 C 0.5746(3) 0.4040(3) 0.2775(2) 0.0402(5) Uani 1 1 d . .
H4A H 0.6131 0.5066 0.3086 0.048 Uiso 1 1 calc R U
C5 C 0.4197(3) 0.3185(3) 0.24101(19) 0.0352(4) Uani 1 1 d . .
H5A H 0.3527 0.3634 0.2467 0.042 Uiso 1 1 calc R U
C6 C 0.3597(2) 0.1672(2) 0.19586(18) 0.0308(4) Uani 1 1 d . .
C7 C 0.1929(3) 0.0637(2) 0.16316(18) 0.0322(4) Uani 1 1 d . .
H7A H 0.1596 -0.0463 0.1588 0.039 Uiso 1 1 calc R U
C8 C 0.0805(3) 0.1010(2) 0.13844(18) 0.0282(4) Uani 1 1 d . .
C9 C 0.1146(2) 0.2682(2) 0.12784(16) 0.0290(4) Uani 1 1 d . .
C10 C 0.2024(3) 0.3603(3) 0.03819(17) 0.0352(5) Uani 1 1 d . .
H10A H 0.2359 0.3148 -0.0177 0.042 Uiso 1 1 calc R U
C11 C 0.2410(3) 0.5179(3) 0.0302(2) 0.0438(5) Uani 1 1 d . .
H11A H 0.2998 0.5797 -0.0315 0.053 Uiso 1 1 calc R U
C12 C 0.1949(3) 0.5847(3) 0.1106(2) 0.0462(6) Uani 1 1 d . .
H12A H 0.2234 0.6934 0.1051 0.055 Uiso 1 1 calc R U
C13 C 0.1065(3) 0.4952(3) 0.2006(2) 0.0435(5) Uani 1 1 d . .
H13A H 0.0749 0.5423 0.2564 0.052 Uiso 1 1 calc R U
C14 C 0.0649(3) 0.3365(3) 0.20805(19) 0.0355(4) Uani 1 1 d . .
H14A H 0.0021 0.2741 0.2683 0.043 Uiso 1 1 calc R U
C15 C -0.0841(2) -0.0214(2) 0.11617(16) 0.0302(4) Uani 1 1 d . .
C16 C -0.2039(3) -0.0022(3) 0.07500(18) 0.0354(4) Uani 1 1 d . .
H16A H -0.1877 0.0998 0.0563 0.042 Uiso 1 1 calc R U
C17 C -0.3402(3) -0.2604(3) 0.09291(18) 0.0398(5) Uani 1 1 d . .
H17A H -0.4290 -0.3651 0.0899 0.048 Uiso 1 1 calc R U

loop_
_atom_site_aniso_label
_atom_site_aniso_U_11
_atom_site_aniso_U_22
_atom_site_aniso_U_33
_atom_site_aniso_U_23
_atom_site_aniso_U_13
_atom_site_aniso_U_12
S1 0.0360(3) 0.0284(3) 0.0381(3) -0.0022(2) -0.0035(2) 0.0119(2)
N1 0.0331(10) 0.0444(11) 0.0388(10) -0.0014(8) -0.0047(8) 0.0135(8)
C1 0.0397(11) 0.0373(11) 0.0407(11) 0.0026(9) 0.0025(9) 0.0231(10)
C2 0.0412(13) 0.0605(16) 0.0504(14) 0.0036(12) 0.0021(11) 0.0360(12)
C3 0.0303(11) 0.0546(14) 0.0463(13) -0.0013(11) -0.0039(9) 0.0216(10)
C4 0.0343(11) 0.0411(12) 0.0449(12) -0.0019(10) -0.0031(9) 0.0188(10)
C5 0.0320(10) 0.0347(11) 0.0410(11) -0.0003(9) -0.0019(9) 0.0181(9)
C6 0.0294(10) 0.0336(10) 0.0301(9) 0.0047(8) 0.0023(8) 0.0163(9)
C7 0.0333(10) 0.0265(9) 0.0351(10) 0.0000(8) 0.0015(8) 0.0137(8)
C8 0.0281(9) 0.0275(9) 0.0270(8) 0.0004(7) 0.0034(7) 0.0124(7)
C9 0.0244(9) 0.0278(9) 0.0327(9) -0.0015(8) -0.0026(7) 0.0115(7)
C10 0.0324(10) 0.0359(11) 0.0333(10) 0.0030(8) 0.0004(8) 0.0139(9)
C11 0.0366(12) 0.0357(12) 0.0496(13) 0.0108(10) -0.0046(10) 0.0109(10)
C12 0.0351(12) 0.0272(11) 0.0721(17) -0.0033(11) -0.0173(12) 0.0123(9)
C13 0.0346(11) 0.0401(12) 0.0593(15) -0.0167(11) -0.0112(10) 0.0213(10)
C14 0.0296(10) 0.0359(11) 0.0407(11) -0.0050(9) -0.0012(9) 0.0163(9)
C15 0.0321(10) 0.0278(9) 0.0268(9) -0.0007(7) 0.0015(8) 0.0121(8)
C16 0.0338(10) 0.0368(11) 0.0334(10) 0.0006(9) -0.0012(8) 0.0160(9)
C17 0.0345(11) 0.0379(12) 0.0356(11) -0.0044(9) -0.0050(9) 0.0095(10)

loop_
_atom_type_symbol
_atom_type_description
_atom_type_scat_dispersion_real
_atom_type_scat_dispersion_imag
_atom_type_scat_source
C C 0.0033 0.0016 'International Tables Vol C Tables 4.2.6.8 and 6.1.1.4'
H H 0.0000 0.0000 'International Tables Vol C Tables 4.2.6.8 and 6.1.1.4'
N N 0.0061 0.0033 'International Tables Vol C Tables 4.2.6.8 and 6.1.1.4'
S S 0.1246 0.1234 'International Tables Vol C Tables 4.2.6.8 and 6.1.1.4'

loop_
_geom_angle_atom_site_label_1
_geom_angle_atom_site_label_2
_geom_angle_atom_site_label_3
_geom_angle
C17 S1 C15 89.50(11)
C17 N1 C16 109.6(2)
C2 C1 C6 120.9(2)
C2 C1 H1A 119.5
C6 C1 H1A 119.5
C3 C2 C1 120.6(2)
C3 C2 H2A 119.7
C1 C2 H2A 119.7
C2 C3 C4 119.2(2)
C2 C3 H3A 120.4
C4 C3 H3A 120.4
C5 C4 C3 120.4(2)
C5 C4 H4A 119.8
C3 C4 H4A 119.8
C4 C5 C6 121.1(2)
C4 C5 H5A 119.5
C6 C5 H5A 119.5
C5 C6 C1 117.8(2)
C5 C6 C7 124.31(18)
C1 C6 C7 117.65(19)
C8 C7 C6 129.86(19)
C8 C7 H7A 115.1
C6 C7 H7A 115.1
C7 C8 C15 121.78(19)
C7 C8 C9 122.93(19)
C15 C8 C9 115.25(18)
C14 C9 C10 119.0(2)
C14 C9 C8 121.18(19)
C10 C9 C8 119.83(19)
C11 C10 C9 120.3(2)
C11 C10 H10A 119.9
C9 C10 H10A 119.9
C12 C11 C10 120.3(2)
C12 C11 H11A 119.8
C10 C11 H11A 119.8
C11 C12 C13 120.6(2)
C11 C12 H12A 119.7
C13 C12 H12A 119.7
C14 C13 C12 119.5(2)
C14 C13 H13A 120.3
C12 C13 H13A 120.3
C13 C14 C9 120.4(2)
C13 C14 H14A 119.8
C9 C14 H14A 119.8
C16 C15 C8 128.13(19)
C16 C15 S1 108.40(15)
C8 C15 S1 123.47(16)
C15 C16 N1 116.9(2)
C15 C16 H16A 121.6
N1 C16 H16A 121.6
N1 C17 S1 115.57(18)
N1 C17 H17A 122.2
S1 C17 H17A 122.2

loop_
_geom_bond_atom_site_label_1
_geom_bond_atom_site_label_2
_geom_bond_distance
S1 C17 1.718(2)
S1 C15 1.727(2)
N1 C17 1.298(3)
N1 C16 1.374(3)
C1 C2 1.382(3)
C1 C6 1.395(3)
C1 H1A 0.9500
C2 C3 1.377(4)
C2 H2A 0.9500
C3 C4 1.389(3)
C3 H3A 0.9500
C4 C5 1.378(3)
C4 H4A 0.9500
C5 C6 1.393(3)
C5 H5A 0.9500
C6 C7 1.471(3)
C7 C8 1.345(3)
C7 H7A 0.9500
C8 C15 1.463(3)
C8 C9 1.492(3)
C9 C14 1.392(3)
C9 C10 1.394(3)
C10 C11 1.385(3)
C10 H10A 0.9500
C11 C12 1.364(4)
C11 H11A 0.9500
C12 C13 1.391(4)
C12 H12A 0.9500
C13 C14 1.387(3)
C13 H13A 0.9500
C14 H14A 0.9500
C15 C16 1.362(3)
C16 H16A 0.9500
C17 H17A 0.9500

loop_
_geom_torsion_atom_site_label_1
_geom_torsion_atom_site_label_2
_geom_torsion_atom_site_label_3
_geom_torsion_atom_site_label_4
_geom_torsion
C6 C1 C2 C3 1.1(4)
C1 C2 C3 C4 -0.3(4)
C2 C3 C4 C5 -0.5(4)
C3 C4 C5 C6 0.5(4)
C4 C5 C6 C1 0.2(3)
C4 C5 C6 C7 175.0(2)
C2 C1 C6 C5 -1.0(3)
C2 C1 C6 C7 -176.2(2)
C5 C6 C7 C8 21.5(4)
C1 C6 C7 C8 -163.7(2)
C6 C7 C8 C15 -174.9(2)
C6 C7 C8 C9 7.3(4)
C7 C8 C9 C14 -107.3(3)
C15 C8 C9 C14 74.8(2)
C7 C8 C9 C10 70.5(3)
C15 C8 C9 C10 -107.4(2)
C14 C9 C10 C11 0.8(3)
C8 C9 C10 C11 -177.0(2)
C9 C10 C11 C12 0.7(3)
C10 C11 C12 C13 -1.1(4)
C11 C12 C13 C14 -0.1(3)
C12 C13 C14 C9 1.7(3)
C10 C9 C14 C13 -2.0(3)
C8 C9 C14 C13 175.8(2)
C7 C8 C15 C16 -169.6(2)
C9 C8 C15 C16 8.4(3)
C7 C8 C15 S1 10.5(3)
C9 C8 C15 S1 -171.53(16)
C17 S1 C15 C16 0.01(17)
C17 S1 C15 C8 179.93(18)
C8 C15 C16 N1 -179.9(2)
S1 C15 C16 N1 0.0(2)
C17 N1 C16 C15 -0.1(3)
C16 N1 C17 S1 0.1(3)
C15 S1 C17 N1 -0.06(19)
